data_2005571
loop_
_publ_author_name
'Livant, P. D.'
'Mao, J.'
'Webb, T. R.'

_publ_section_title
;
 Tris[2-(2-methoxyethoxy)phenyl]phosphine Oxide Monohydrate
;
_journal_issue 11
_journal_name_full 'Acta Crystallographica Section C'
_journal_page_first 2924
_journal_page_last 2927
_journal_paper_doi 10.1107/S0108270196008906
_journal_volume 52
_journal_year 1996
_chemical_formula_iupac 'C27 H33 O7 P, H2 O'
_chemical_formula_moiety 'C27 H33 O7 P, H2 O'
_chemical_formula_sum 'C27 H35 O8 P'
_chemical_formula_weight 518.5
_chemical_name_systematic
;
Tris(2-(2-methoxyethoxy)phenyl)phosphine oxide monohydrate
;
_space_group_IT_number 2
_symmetry_cell_setting triclinic
_symmetry_space_group_name_Hall '-P 1'
_symmetry_space_group_name_H-M 'P -1'
_atom_type_scat_source IntTabIV
_cell_angle_alpha 83.93(2)
_cell_angle_beta 87.19(2)
_cell_angle_gamma 86.95(2)
_cell_formula_units_Z 2
_cell_length_a 9.962(2)
_cell_length_b 11.400(3)
_cell_length_c 11.897(2)
_cell_measurement_reflns_used 24
_cell_measurement_temperature 294
_cell_measurement_theta_max 15
_cell_measurement_theta_min 7.5
_cell_volume 1340.3(5)
_computing_cell_refinement 'P3/PC Software'
_computing_data_collection 'P3/PC Software (Siemens, 1989)'
_computing_data_reduction 'P3/PC Software'
_computing_molecular_graphics 'Chemdraw 2.1.2'
_computing_publication_material 'Microsoft Word 5.1a'
_computing_structure_refinement 'SHELXTL-Plus (VMS)'
_computing_structure_solution 'SHELXTL-Plus (VMS) (Sheldrick, 1991)'
_diffrn_ambient_temperature 294
_diffrn_measurement_device 'Siemens R3m/V'
_diffrn_measurement_method \q-2\q
_diffrn_radiation_monochromator 'highly oriented graphite crystal'
_diffrn_radiation_source 'x-ray tube'
_diffrn_radiation_type 'Mo K\a'
_diffrn_radiation_wavelength 0.71073
_diffrn_reflns_av_R_equivalents 0.014
_diffrn_reflns_av_sigmaI/netI 0.02990
_diffrn_reflns_limit_h_max 11
_diffrn_reflns_limit_h_min 0
_diffrn_reflns_limit_k_max 13
_diffrn_reflns_limit_k_min -13
_diffrn_reflns_limit_l_max 14
_diffrn_reflns_limit_l_min -14
_diffrn_reflns_number 4992
_diffrn_reflns_theta_max 25
_diffrn_reflns_theta_min 1.5
_diffrn_standards_interval_count 100
_diffrn_standards_number 2
_exptl_absorpt_coefficient_mu 0.143
_exptl_absorpt_correction_T_max 0.947
_exptl_absorpt_correction_T_min 0.930
_exptl_absorpt_correction_type 'empirical, \y scan'
_exptl_crystal_colour colorless
_exptl_crystal_density_diffrn 1.285
_exptl_crystal_description 'clear block'
_exptl_crystal_F_000 552
_exptl_crystal_size_max 0.64
_exptl_crystal_size_mid 0.55
_exptl_crystal_size_min 0.50
_refine_diff_density_max 0.40
_refine_diff_density_min -0.43
_refine_ls_extinction_coef 0.0027(7)
_refine_ls_extinction_method 'Larson (1970)'
_refine_ls_goodness_of_fit_obs 1.46
_refine_ls_hydrogen_treatment 'riding model, fixed isotropic U'
_refine_ls_matrix_type full
_refine_ls_number_constraints 4
_refine_ls_number_parameters 321
_refine_ls_number_reflns 3921
_refine_ls_R_factor_all 0.0600
_refine_ls_R_factor_obs 0.0516
_refine_ls_shift/esd_max 0.282
_refine_ls_shift/esd_mean 0.032
_refine_ls_structure_factor_coef F
_refine_ls_weighting_details 'w =1/[\s^2^(F) + 0.0027F^2^]'
_refine_ls_weighting_scheme calc
_refine_ls_wR_factor_all 0.0881
_refine_ls_wR_factor_obs 0.0843
_reflns_number_observed 3921
_reflns_number_total 4697
_reflns_observed_criterion 'F > 4.0\s(F)'
_cod_data_source_file bk1225.cif
_cod_data_source_block LMW
_cod_depositor_comments
;
The following automatic conversions were performed:

'_refine_ls_weighting_scheme' value 'w =1/[\s^2^(F) + 0.0027F^2^]'
was changed to 'calc'. New tag '_refine_ls_weighting_details' was
created. The value of the new tag was set to 'w =1/[\s^2^(F) +
0.0027F^2^]'.

Automatic conversion script
Id: cif_fix_values 3143 2015-03-26 13:38:13Z robertas 
;
_cod_original_cell_volume 1340.4(5)
_cod_database_code 2005571

loop_
_symmetry_equiv_pos_as_xyz
x,y,z
-x,-y,-z

loop_
_atom_site_aniso_label
_atom_site_aniso_U_11
_atom_site_aniso_U_22
_atom_site_aniso_U_33
_atom_site_aniso_U_12
_atom_site_aniso_U_13
_atom_site_aniso_U_23
_atom_site_aniso_type_symbol
P 0.0440(10) 0.0350(10) 0.0360(10) 0.00(10) -0.0020(10) 0.0010(10) P
O1 0.0540(10) 0.0490(10) 0.0480(10) -0.0010(10) 0.0030(10) 0.0010(10) O
O2 0.0740(10) 0.0750(10) 0.144(2) -0.0160(10) 0.0030(10) -0.0090(10) O
C11 0.0500(10) 0.0440(10) 0.0340(10) 0.0030(10) -0.0010(10) 0.0000(10) C
C12 0.066(2) 0.0410(10) 0.0490(10) 0.0090(10) -0.0070(10) -0.0040(10) C
C13 0.095(2) 0.0430(10) 0.068(2) 0.0190(10) -0.021(2) -0.0070(10) C
C14 0.093(2) 0.067(2) 0.072(2) 0.041(2) -0.026(2) -0.0150(10) C
C15 0.058(2) 0.086(2) 0.0540(10) 0.0210(10) -0.0120(10) -0.0070(10) C
C16 0.0510(10) 0.063(2) 0.0400(10) 0.0050(10) -0.0030(10) 0.0050(10) C
O11 0.0690(10) 0.0410(10) 0.0850(10) -0.0100(10) -0.0150(10) 0.0080(10) O
C17 0.106(2) 0.0470(10) 0.0480(10) -0.0200(10) -0.0030(10) -0.0020(10) C
C18 0.093(2) 0.092(2) 0.073(2) -0.037(2) 0.008(2) -0.014(2) C
O12 0.114(2) 0.078(2) 0.099(2) -0.0180(10) -0.0310(10) -0.0160(10) O
C19 0.093(3) 0.105(3) 0.104(3) -0.018(2) 0.004(2) -0.003(2) C
C21 0.0460(10) 0.0420(10) 0.0380(10) -0.0070(10) -0.0040(10) 0.00(10) C
C22 0.0460(10) 0.0480(10) 0.0430(10) -0.0060(10) -0.0070(10) 0.0040(10) C
C23 0.063(2) 0.076(2) 0.0490(10) -0.0010(10) -0.0160(10) 0.0060(10) C
C24 0.081(2) 0.096(2) 0.0420(10) -0.010(2) -0.0150(10) -0.0060(10) C
C25 0.088(2) 0.076(2) 0.0480(10) -0.006(2) -0.0020(10) -0.0190(10) C
C26 0.061(2) 0.0540(10) 0.0460(10) -0.0010(10) -0.0030(10) -0.0050(10) C
O21 0.0600(10) 0.0500(10) 0.0580(10) 0.0140(10) -0.0150(10) 0.0010(10) O
C27 0.057(2) 0.0510(10) 0.076(2) 0.0050(10) -0.0140(10) 0.0140(10) C
C28 0.062(2) 0.0430(10) 0.096(2) 0.0040(10) -0.012(2) 0.0040(10) C
O22 0.0810(10) 0.0610(10) 0.095(2) -0.0040(10) 0.0050(10) -0.0110(10) O
C29 0.110(3) 0.082(2) 0.092(2) 0.011(2) 0.003(2) -0.009(2) C
C31 0.0510(10) 0.0400(10) 0.0380(10) -0.0020(10) -0.0100(10) -0.0020(10) C
C32 0.0520(10) 0.0440(10) 0.0450(10) -0.0050(10) -0.0070(10) 0.0050(10) C
C33 0.059(2) 0.059(2) 0.073(2) -0.0170(10) -0.0060(10) 0.0090(10) C
C34 0.084(2) 0.048(2) 0.090(2) -0.0150(10) -0.025(2) -0.0080(10) C
C35 0.086(2) 0.0480(10) 0.069(2) -0.0080(10) -0.012(2) -0.0150(10) C
C36 0.067(2) 0.0480(10) 0.0520(10) -0.0030(10) -0.0040(10) -0.0090(10) C
O31 0.0600(10) 0.0630(10) 0.0500(10) -0.0040(10) 0.0090(10) 0.00(10) O
C37 0.082(2) 0.079(2) 0.092(2) 0.0(2) 0.038(2) 0.019(2) C

loop_
_atom_site_label
_atom_site_fract_x
_atom_site_fract_y
_atom_site_fract_z
_atom_site_U_iso_or_equiv
_atom_site_thermal_displace_type
_atom_site_refinement_flags
_atom_site_type_symbol
P 0.0671(1) 0.2657(1) 0.7966(1) 0.039(1) Uani ? P
O1 -0.0442(2) 0.2611(1) 0.8838(1) 0.051(1) Uani ? O
O2 -0.3325(2) 0.2922(2) 0.8793(2) 0.097(1) Uani ? O
C11 0.1898(2) 0.1441(2) 0.8238(2) 0.043(1) Uani ? C
C12 0.1460(3) 0.0286(2) 0.8368(2) 0.052(1) Uani ? C
C13 0.2334(3) -0.0666(2) 0.8693(2) 0.069(1) Uani ? C
C14 0.3649(3) -0.0474(3) 0.8865(3) 0.078(1) Uani ? C
C15 0.4109(3) 0.0647(3) 0.8751(2) 0.066(1) Uani ? C
C16 0.3235(2) 0.1602(2) 0.8454(2) 0.052(1) Uani ? C
O11 0.0142(2) 0.0166(1) 0.8155(2) 0.065(1) Uani ? O
C17 -0.0489(3) -0.0888(2) 0.8589(2) 0.066(1) Uani ? C
C18 -0.1963(4) -0.0677(3) 0.8548(3) 0.085(1) Uani ? C
O12 -0.2447(3) -0.0680(2) 0.7469(2) 0.095(1) Uani ? O
C19 -0.2592(4) 0.0417(4) 0.6856(3) 0.101(2) Uani ? C
C21 0.0154(2) 0.2645(2) 0.6529(2) 0.042(1) Uani ? C
C22 -0.0789(2) 0.3530(2) 0.6112(2) 0.046(1) Uani ? C
C23 -0.1222(3) 0.3547(3) 0.5018(2) 0.063(1) Uani ? C
C24 -0.0711(3) 0.2697(3) 0.4350(2) 0.073(1) Uani ? C
C25 0.0223(3) 0.1846(3) 0.4731(2) 0.070(1) Uani ? C
C26 0.0661(3) 0.1821(2) 0.5825(2) 0.054(1) Uani ? C
O21 -0.1214(2) 0.4324(2) 0.6836(1) 0.057(1) Uani ? O
C27 -0.2055(3) 0.5320(2) 0.6437(3) 0.063(1) Uani ? C
C28 -0.2317(3) 0.6069(2) 0.7375(3) 0.068(1) Uani ? C
O22 -0.3281(2) 0.5557(2) 0.8162(2) 0.079(1) Uani ? O
C29 -0.3594(4) 0.6236(3) 0.9076(3) 0.096(1) Uani ? C
C31 0.1556(2) 0.4006(2) 0.7977(2) 0.043(1) Uani ? C
C32 0.2679(2) 0.4302(2) 0.7301(2) 0.048(1) Uani ? C
C33 0.3343(3) 0.5327(2) 0.7427(3) 0.064(1) Uani ? C
C34 0.2838(3) 0.6048(2) 0.8213(3) 0.072(1) Uani ? C
C35 0.1696(3) 0.5805(2) 0.8863(3) 0.066(1) Uani ? C
C36 0.1060(3) 0.4777(2) 0.8738(2) 0.055(1) Uani ? C
O31 0.3090(2) 0.3540(2) 0.6517(1) 0.058(1) Uani ? O
C37 0.4473(3) 0.3524(3) 0.6111(3) 0.088(1) Uani ? C
C38A 0.4972(6) 0.2580(4) 0.5635(4) 0.060(1) Uiso ? C
C38B 0.4364(7) 0.2369(6) 0.5256(6) 0.060(1) Uiso ? C
O32A 0.4608(4) 0.2743(3) 0.4503(3) 0.078(1) Uiso ? O
O32B 0.5554(6) 0.2493(5) 0.4574(4) 0.078(1) Uiso ? O
C39A 0.5075(8) 0.1798(7) 0.3893(7) 0.096(2) Uiso ? C
C39B 0.5773(10) 0.1531(9) 0.3899(9) 0.096(2) Uiso ? C
H2A -0.2486 0.2742 0.8808 0.112 Uiso R H
H2B -0.3398 0.3669 0.8658 0.112 Uiso R H
H13A 0.2018 -0.1453 0.8781 0.079 Uiso R H
H14A 0.4262 -0.1127 0.9082 0.089 Uiso R H
H15A 0.5033 0.0769 0.8878 0.076 Uiso R H
H16A 0.3553 0.2388 0.8397 0.059 Uiso R H
H17A -0.0240 -0.1115 0.9354 0.076 Uiso R H
H17B -0.0206 -0.1517 0.8141 0.076 Uiso R H
H18A -0.2195 0.0082 0.8802 0.099 Uiso R H
H18B -0.2405 -0.1261 0.9055 0.099 Uiso R H
H19A -0.2910 0.0322 0.6124 0.116 Uiso R H
H19B -0.3234 0.0901 0.7250 0.116 Uiso R H
H19C -0.1745 0.0788 0.6769 0.116 Uiso R H
H23A -0.1871 0.4142 0.4728 0.072 Uiso R H
H24A -0.1009 0.2703 0.3594 0.084 Uiso R H
H25A 0.0561 0.1257 0.4255 0.081 Uiso R H
H26A 0.1325 0.1230 0.6094 0.062 Uiso R H
H27A -0.2894 0.5064 0.6212 0.071 Uiso R H
H27B -0.1621 0.5756 0.5799 0.071 Uiso R H
H28A -0.2619 0.6855 0.7096 0.077 Uiso R H
H28B -0.1490 0.6113 0.7745 0.077 Uiso R H
H29A -0.4261 0.5859 0.9580 0.108 Uiso R H
H29B -0.2793 0.6304 0.9477 0.108 Uiso R H
H29C -0.3935 0.7009 0.8792 0.108 Uiso R H
H33A 0.4140 0.5513 0.6971 0.073 Uiso R H
H34A 0.3294 0.6750 0.8307 0.085 Uiso R H
H35A 0.1339 0.6329 0.9395 0.077 Uiso R H
H36A 0.0256 0.4589 0.9185 0.064 Uiso R H
H37A 0.4985 0.3888 0.6631 0.097 Uiso R H
H37B 0.4474 0.4224 0.5585 0.097 Uiso R H
H38A 0.4601 0.1879 0.6019 0.070 Uiso R H
H38B 0.5934 0.2506 0.5666 0.070 Uiso R H
H38C 0.3567 0.2464 0.4827 0.070 Uiso R H
H38D 0.4374 0.1618 0.5707 0.070 Uiso R H
H39A 0.4802 0.1929 0.3125 0.110 Uiso R H
H39B 0.6039 0.1739 0.3900 0.110 Uiso R H
H39C 0.4717 0.1079 0.4249 0.110 Uiso R H
H39D 0.6579 0.1657 0.3436 0.110 Uiso R H
H39E 0.5883 0.0809 0.4386 0.110 Uiso R H
H39F 0.5030 0.1479 0.3424 0.110 Uiso R H

loop_
_geom_angle_atom_site_label_1
_geom_angle_atom_site_label_2
_geom_angle_atom_site_label_3
_geom_angle
_geom_angle_publ_flag
O1 P C11 111.40(10) yes
O1 P C21 114.80(10) yes
O1 P C31 110.10(10) yes
C11 P C21 107.50(10) yes
C21 P C31 105.70(10) yes
C11 P C31 106.80(10) yes
P C11 C12 118.8(2) yes
P C11 C16 123.0(2) yes
C12 C11 C16 117.8(2) yes
C11 C12 C13 120.9(2) yes
C11 C12 O11 116.0(2) yes
C13 C12 O11 123.1(2) yes
C12 C13 C14 119.5(3) yes
C13 C14 C15 121.1(3) yes
C14 C15 C16 119.7(3) yes
C11 C16 C15 120.9(2) yes
C12 O11 C17 119.1(2) yes
O11 C17 C18 108.8(2) yes
C17 C18 O12 113.7(3) yes
C18 O12 C19 115.4(3) yes
P C21 C22 118.0(2) yes
P C21 C26 122.8(2) yes
C22 C21 C26 119.1(2) yes
C21 C22 C23 119.9(2) yes
C21 C22 O21 115.9(2) yes
C23 C22 O21 124.2(2) yes
C22 C23 C24 119.2(2) yes
C23 C24 C25 121.7(3) yes
C24 C25 C26 119.5(3) yes
C21 C26 C25 120.5(2) yes
C22 O21 C27 119.1(2) yes
O21 C27 C28 108.1(2) yes
C27 C28 O22 110.0(2) yes
C28 O22 C29 113.0(2) yes
P C31 C32 125.0(2) yes
P C31 C36 116.4(2) yes
C32 C31 C36 118.6(2) yes
C31 C32 C33 120.6(2) yes
C31 C32 O31 116.4(2) yes
C33 C32 O31 123.0(2) yes
C32 C33 C34 118.7(3) yes
C33 C34 C35 122.0(3) yes
C34 C35 C36 118.5(3) yes
C31 C36 C35 121.4(2) yes
C32 O31 C37 118.4(2) yes
O31 C37 C38A 118.2(4) yes
O31 C37 C38B 96.2(3) yes
C38A C37 C38B 27.0(3) no
C37 C38A O32A 106.4(4) yes
C37 C38B O32B 100.9(5) yes
C38A O32A C39A 112.5(5) yes
C38B O32B C39B 110.8(6) yes
O1 O2 O22 93.8 yes

loop_
_geom_bond_atom_site_label_1
_geom_bond_atom_site_label_2
_geom_bond_distance
_geom_bond_publ_flag
P O1 1.480(2) yes
P C11 1.812(2) yes
P C21 1.812(2) yes
P C31 1.815(2) yes
C11 C12 1.400(3) yes
C11 C16 1.394(3) yes
C12 C13 1.389(4) yes
C12 O11 1.365(3) yes
C13 C14 1.368(5) yes
C14 C15 1.372(5) yes
C15 C16 1.384(4) yes
O11 C17 1.423(3) yes
C17 C18 1.478(5) yes
C18 O12 1.393(4) yes
O12 C19 1.384(5) yes
C21 C22 1.409(3) yes
C21 C26 1.384(3) yes
C22 C23 1.389(4) yes
C22 O21 1.352(3) yes
C23 C24 1.379(4) yes
C24 C25 1.365(4) yes
C25 C26 1.390(4) yes
O21 C27 1.428(3) yes
C27 C28 1.479(4) yes
C28 O22 1.412(4) yes
O22 C29 1.413(5) yes
C31 C32 1.381(3) yes
C31 C36 1.383(3) yes
C32 C33 1.397(4) yes
C32 O31 1.375(3) yes
C33 C34 1.369(4) yes
C34 C35 1.368(4) yes
C35 C36 1.386(4) yes
O31 C37 1.437(4) yes
C37 C38A 1.330(6) yes
C37 C38B 1.758(8) yes
C38A O32A 1.403(6) yes
C38B O32B 1.409(9) yes
O32A C39A 1.408(9) yes
O32B C39B 1.429(12) yes

loop_
_geom_contact_atom_site_label_1
_geom_contact_atom_site_label_2
_geom_contact_distance
_geom_contact_publ_flag
O1 O2 2.877(3) yes
O2 O22 3.021(3) yes
O1 O21 3.019(2) yes
O1 O11 3.005(2) yes
P O11 2.899(2) yes
P O21 2.876(2) yes
P O31 3.046(2) yes

loop_
_geom_torsion_atom_site_label_1
_geom_torsion_atom_site_label_2
_geom_torsion_atom_site_label_3
_geom_torsion_atom_site_label_4
_geom_torsion
_geom_torsion_publ_flag
O1 P C11 C16 -117.8 yes
O1 P C21 C26 -124.6 yes
O1 P C31 C36 -1.9 yes
C13 C12 O11 C17 19.3 yes
O11 C17 C18 O12 76.9 yes
C17 C18 O12 C19 -94.2 yes
C23 C22 O21 C27 -6.7 yes
O21 C27 C28 O22 -76.4 yes
C27 C28 O22 C29 -179.3 yes
